data_1547014
loop_
_publ_author_name
'Fan, Xing'
'Yu, Liu-Zhu'
'Wei, Yin'
'Shi, Min'

_publ_section_title
;
 Cascade Amination/Cyclization/Aromatization Process for the Rapid
 Construction of [2,3-c]Dihydrocarbazoles and [2,3-c]Carbazoles.
;
_journal_issue 17
_journal_name_full 'Organic letters'
_journal_page_first 4476
_journal_page_last 4479
_journal_paper_doi 10.1021/acs.orglett.7b01957
_journal_volume 19
_journal_year 2017
_chemical_formula_sum 'C19 H19 N O4 S'
_chemical_formula_weight 357.41
_chemical_name_systematic
; 
 ? 
;
_space_group_crystal_system monoclinic
_space_group_IT_number 15
_space_group_name_Hall '-C 2yc'
_space_group_name_H-M_alt 'C 1 2/c 1'
_symmetry_space_group_name_Hall '-C 2yc'
_symmetry_space_group_name_H-M 'C 1 2/c 1'
_atom_sites_solution_hydrogens geom
_audit_creation_method SHELXL-2013
_cell_angle_alpha 90
_cell_angle_beta 117.639(3)
_cell_angle_gamma 90
_cell_formula_units_Z 8
_cell_length_a 25.017(4)
_cell_length_b 5.7228(10)
_cell_length_c 26.740(5)
_cell_measurement_reflns_used 3412
_cell_measurement_temperature 293(2)
_cell_measurement_theta_max 55.995
_cell_measurement_theta_min 6.089
_cell_volume 3391.4(10)
_computing_cell_refinement 'Bruker SMART'
_computing_data_collection 'Bruker SMART'
_computing_data_reduction 'Bruker SHELXTL'
_computing_molecular_graphics 'Bruker SHELXTL'
_computing_publication_material 'Bruker SHELXTL'
_computing_structure_refinement 'SHELXL-2013 (Sheldrick, 2013)'
_computing_structure_solution 'Bruker SHELXTL'
_diffrn_ambient_temperature 293(2)
_diffrn_measured_fraction_theta_full 0.999
_diffrn_measured_fraction_theta_max 0.999
_diffrn_measurement_device_type 'CCD area detector'
_diffrn_measurement_method 'phi and omega scans'
_diffrn_radiation_type MoK\a
_diffrn_radiation_wavelength 0.71073
_diffrn_reflns_av_R_equivalents 0.0300
_diffrn_reflns_av_unetI/netI 0.0336
_diffrn_reflns_Laue_measured_fraction_full 0.999
_diffrn_reflns_Laue_measured_fraction_max 0.999
_diffrn_reflns_limit_h_max 30
_diffrn_reflns_limit_h_min -29
_diffrn_reflns_limit_k_max 6
_diffrn_reflns_limit_k_min -5
_diffrn_reflns_limit_l_max 32
_diffrn_reflns_limit_l_min -32
_diffrn_reflns_number 9061
_diffrn_reflns_point_group_measured_fraction_full 0.999
_diffrn_reflns_point_group_measured_fraction_max 0.999
_diffrn_reflns_theta_full 25.242
_diffrn_reflns_theta_max 25.494
_diffrn_reflns_theta_min 1.838
_exptl_absorpt_coefficient_mu 0.215
_exptl_absorpt_correction_T_max 0.7456
_exptl_absorpt_correction_T_min 0.6579
_exptl_absorpt_correction_type multi-scan
_exptl_absorpt_process_details sadabs
_exptl_crystal_colour colorless
_exptl_crystal_density_diffrn 1.400
_exptl_crystal_description prismatic
_exptl_crystal_F_000 1504
_exptl_crystal_size_max 0.200
_exptl_crystal_size_mid 0.170
_exptl_crystal_size_min 0.120
_refine_diff_density_max 0.224
_refine_diff_density_min -0.371
_refine_diff_density_rms 0.052
_refine_ls_extinction_method none
_refine_ls_goodness_of_fit_ref 1.031
_refine_ls_hydrogen_treatment constr
_refine_ls_matrix_type full
_refine_ls_number_parameters 229
_refine_ls_number_reflns 3150
_refine_ls_number_restraints 0
_refine_ls_restrained_S_all 1.031
_refine_ls_R_factor_all 0.0482
_refine_ls_R_factor_gt 0.0411
_refine_ls_shift/su_max 0.000
_refine_ls_shift/su_mean 0.000
_refine_ls_structure_factor_coef Fsqd
_refine_ls_weighting_details 'w=1/[\s^2^(Fo^2^)+(0.0562P)^2^+2.0972P] where P=(Fo^2^+2Fc^2^)/3'
_refine_ls_weighting_scheme calc
_refine_ls_wR_factor_gt 0.1045
_refine_ls_wR_factor_ref 0.1097
_reflns_Friedel_coverage 0.000
_reflns_number_gt 2686
_reflns_number_total 3150
_reflns_threshold_expression 'I > 2\s(I)'
_cod_data_source_file ol7b01957_si_003.cif
_cod_data_source_block cd17088
_cod_original_cell_volume 3391.5(10)
_cod_database_code 1547014
_shelx_space_group_comment
; 
The symmetry employed for this shelxl refinement is uniquely defined 
by the following loop, which should always be used as a source of 
symmetry information in preference to the above space-group names. 
They are only intended as comments. 
;
_shelx_estimated_absorpt_t_min 0.958
_shelx_estimated_absorpt_t_max 0.975
_shelxl_version_number 2013-4

loop_
_space_group_symop_operation_xyz
'x, y, z'
'-x, y, -z+1/2'
'x+1/2, y+1/2, z'
'-x+1/2, y+1/2, -z+1/2'
'-x, -y, -z'
'x, -y, z-1/2'
'-x+1/2, -y+1/2, -z'
'x+1/2, -y+1/2, z-1/2'

loop_
_atom_site_label
_atom_site_type_symbol
_atom_site_fract_x
_atom_site_fract_y
_atom_site_fract_z
_atom_site_U_iso_or_equiv
_atom_site_adp_type
_atom_site_occupancy
_atom_site_site_symmetry_order
_atom_site_calc_flag
_atom_site_refinement_flags_posn
_atom_site_refinement_flags_adp
S1 S 0.22524(2) 0.76136(8) 0.15037(2) 0.04179(17) Uani 1 1 d . .
N1 N 0.28902(6) 0.8190(3) 0.14768(6) 0.0354(3) Uani 1 1 d . .
O1 O 0.39052(6) 0.2349(3) 0.00843(6) 0.0542(4) Uani 1 1 d . .
O2 O 0.56324(6) 0.6718(3) 0.13154(6) 0.0556(4) Uani 1 1 d . .
O3 O 0.20439(6) 0.5412(2) 0.12478(7) 0.0565(4) Uani 1 1 d . .
O4 O 0.23705(9) 0.7949(3) 0.20660(7) 0.0795(6) Uani 1 1 d . .
C1 C 0.32851(7) 1.0024(3) 0.17798(7) 0.0345(4) Uani 1 1 d . .
C2 C 0.32277(8) 1.1678(3) 0.21321(7) 0.0422(4) Uani 1 1 d . .
H2 H 0.2902 1.1659 0.2210 0.051 Uiso 1 1 calc R U
C3 C 0.36736(9) 1.3349(4) 0.23608(8) 0.0489(5) Uani 1 1 d . .
H3 H 0.3652 1.4472 0.2602 0.059 Uiso 1 1 calc R U
C4 C 0.41552(9) 1.3385(4) 0.22376(9) 0.0501(5) Uani 1 1 d . .
H4 H 0.4449 1.4536 0.2397 0.060 Uiso 1 1 calc R U
C5 C 0.42070(8) 1.1751(3) 0.18840(8) 0.0433(4) Uani 1 1 d . .
H5 H 0.4530 1.1803 0.1803 0.052 Uiso 1 1 calc R U
C6 C 0.37664(7) 1.0012(3) 0.16493(7) 0.0339(4) Uani 1 1 d . .
C7 C 0.36570(7) 0.8100(3) 0.12579(7) 0.0334(4) Uani 1 1 d . .
C8 C 0.31231(8) 0.7088(3) 0.11482(7) 0.0339(4) Uani 1 1 d . .
C9 C 0.28664(8) 0.4999(3) 0.07829(8) 0.0412(4) Uani 1 1 d . .
H9A H 0.2431 0.5141 0.0573 0.049 Uiso 1 1 calc R U
H9B H 0.2961 0.3604 0.1014 0.049 Uiso 1 1 calc R U
C10 C 0.31334(8) 0.4804(4) 0.03745(8) 0.0483(5) Uani 1 1 d . .
H10A H 0.3058 0.3244 0.0215 0.058 Uiso 1 1 calc R U
H10B H 0.2928 0.5900 0.0067 0.058 Uiso 1 1 calc R U
C11 C 0.38008(8) 0.5277(3) 0.06425(7) 0.0386(4) Uani 1 1 d . .
C12 C 0.40536(8) 0.7002(3) 0.10538(7) 0.0358(4) Uani 1 1 d . .
C13 C 0.46669(8) 0.7518(3) 0.12942(8) 0.0384(4) Uani 1 1 d . .
H13 H 0.4832 0.8662 0.1572 0.046 Uiso 1 1 calc R U
C14 C 0.50296(8) 0.6314(3) 0.11164(8) 0.0414(4) Uani 1 1 d . .
C15 C 0.47894(8) 0.4564(3) 0.07149(8) 0.0444(5) Uani 1 1 d . .
H15 H 0.5035 0.3745 0.0601 0.053 Uiso 1 1 calc R U
C16 C 0.41810(8) 0.4039(3) 0.04840(7) 0.0403(4) Uani 1 1 d . .
C17 C 0.42727(10) 0.0916(4) -0.00642(9) 0.0603(6) Uani 1 1 d . .
H17A H 0.4472 0.1866 -0.0223 0.090 Uiso 1 1 calc R U
H17B H 0.4026 -0.0226 -0.0337 0.090 Uiso 1 1 calc R U
H17C H 0.4569 0.0137 0.0267 0.090 Uiso 1 1 calc R U
C18 C 0.58906(10) 0.8647(4) 0.16811(10) 0.0592(6) Uani 1 1 d . .
H18A H 0.5686 1.0055 0.1495 0.089 Uiso 1 1 calc R U
H18B H 0.6310 0.8765 0.1779 0.089 Uiso 1 1 calc R U
H18C H 0.5850 0.8429 0.2018 0.089 Uiso 1 1 calc R U
C19 C 0.17635(10) 0.9768(4) 0.10772(13) 0.0701(7) Uani 1 1 d . .
H19A H 0.1382 0.9619 0.1078 0.105 Uiso 1 1 calc R U
H19B H 0.1707 0.9597 0.0699 0.105 Uiso 1 1 calc R U
H19C H 0.1932 1.1280 0.1220 0.105 Uiso 1 1 calc R U

loop_
_atom_site_aniso_label
_atom_site_aniso_U_11
_atom_site_aniso_U_22
_atom_site_aniso_U_33
_atom_site_aniso_U_23
_atom_site_aniso_U_13
_atom_site_aniso_U_12
S1 0.0464(3) 0.0370(3) 0.0598(3) 0.0026(2) 0.0397(3) -0.00039(19)
N1 0.0350(8) 0.0363(8) 0.0426(8) -0.0005(7) 0.0243(7) 0.0024(6)
O1 0.0445(8) 0.0611(9) 0.0571(8) -0.0204(7) 0.0236(7) 0.0088(6)
O2 0.0346(7) 0.0709(10) 0.0688(9) -0.0159(8) 0.0304(7) -0.0005(7)
O3 0.0563(9) 0.0377(8) 0.0935(11) -0.0039(8) 0.0499(8) -0.0064(7)
O4 0.1023(14) 0.0978(13) 0.0744(11) -0.0103(10) 0.0713(11) -0.0289(11)
C1 0.0362(9) 0.0352(9) 0.0356(9) 0.0029(7) 0.0197(7) 0.0056(7)
C2 0.0438(11) 0.0479(11) 0.0425(10) -0.0021(9) 0.0264(9) 0.0068(9)
C3 0.0530(12) 0.0484(11) 0.0472(11) -0.0126(9) 0.0247(9) 0.0037(10)
C4 0.0433(11) 0.0452(11) 0.0589(12) -0.0136(10) 0.0212(9) -0.0026(9)
C5 0.0359(10) 0.0437(10) 0.0535(11) -0.0052(9) 0.0235(8) 0.0012(8)
C6 0.0325(9) 0.0344(9) 0.0371(9) 0.0023(7) 0.0181(7) 0.0066(7)
C7 0.0326(9) 0.0351(9) 0.0374(9) 0.0012(7) 0.0204(7) 0.0048(7)
C8 0.0340(9) 0.0326(9) 0.0392(9) 0.0019(7) 0.0204(7) 0.0068(7)
C9 0.0367(9) 0.0383(10) 0.0498(10) -0.0047(8) 0.0211(8) 0.0010(8)
C10 0.0385(10) 0.0579(13) 0.0491(11) -0.0140(10) 0.0208(9) 0.0044(9)
C11 0.0354(9) 0.0436(10) 0.0403(9) -0.0013(8) 0.0204(8) 0.0071(8)
C12 0.0378(10) 0.0377(10) 0.0378(9) 0.0030(8) 0.0224(8) 0.0076(7)
C13 0.0362(9) 0.0421(10) 0.0428(9) -0.0035(8) 0.0233(8) 0.0025(8)
C14 0.0332(9) 0.0506(11) 0.0454(10) 0.0016(9) 0.0224(8) 0.0056(8)
C15 0.0418(10) 0.0533(12) 0.0460(10) -0.0029(9) 0.0270(8) 0.0132(9)
C16 0.0415(10) 0.0438(10) 0.0374(9) -0.0029(8) 0.0200(8) 0.0092(8)
C17 0.0591(13) 0.0636(14) 0.0601(13) -0.0186(11) 0.0291(11) 0.0146(11)
C18 0.0424(11) 0.0670(15) 0.0725(14) -0.0094(12) 0.0304(10) -0.0069(11)
C19 0.0461(12) 0.0483(13) 0.123(2) 0.0142(14) 0.0455(14) 0.0148(10)

loop_
_atom_type_symbol
_atom_type_description
_atom_type_scat_dispersion_real
_atom_type_scat_dispersion_imag
_atom_type_scat_source
C C 0.0033 0.0016 'International Tables Vol C Tables 4.2.6.8 and 6.1.1.4'
H H 0.0000 0.0000 'International Tables Vol C Tables 4.2.6.8 and 6.1.1.4'
N N 0.0061 0.0033 'International Tables Vol C Tables 4.2.6.8 and 6.1.1.4'
O O 0.0106 0.0060 'International Tables Vol C Tables 4.2.6.8 and 6.1.1.4'
S S 0.1246 0.1234 'International Tables Vol C Tables 4.2.6.8 and 6.1.1.4'

loop_
_geom_angle_atom_site_label_1
_geom_angle_atom_site_label_2
_geom_angle_atom_site_label_3
_geom_angle
O4 S1 O3 119.17(10)
O4 S1 N1 106.83(9)
O3 S1 N1 107.58(8)
O4 S1 C19 109.85(13)
O3 S1 C19 109.00(11)
N1 S1 C19 103.18(9)
C8 N1 C1 108.00(13)
C8 N1 S1 128.38(13)
C1 N1 S1 123.57(11)
C16 O1 C17 118.04(16)
C14 O2 C18 117.92(15)
C2 C1 C6 122.92(16)
C2 C1 N1 129.12(16)
C6 C1 N1 107.90(14)
C3 C2 C1 117.16(17)
C3 C2 H2 121.4
C1 C2 H2 121.4
C2 C3 C4 121.19(17)
C2 C3 H3 119.4
C4 C3 H3 119.4
C5 C4 C3 121.37(19)
C5 C4 H4 119.3
C3 C4 H4 119.3
C4 C5 C6 119.03(17)
C4 C5 H5 120.5
C6 C5 H5 120.5
C5 C6 C1 118.32(15)
C5 C6 C7 134.94(16)
C1 C6 C7 106.69(14)
C8 C7 C6 108.40(14)
C8 C7 C12 120.06(16)
C6 C7 C12 130.85(16)
C7 C8 N1 108.93(15)
C7 C8 C9 124.52(15)
N1 C8 C9 126.28(15)
C8 C9 C10 109.25(15)
C8 C9 H9A 109.8
C10 C9 H9A 109.8
C8 C9 H9B 109.8
C10 C9 H9B 109.8
H9A C9 H9B 108.3
C11 C10 C9 113.78(15)
C11 C10 H10A 108.8
C9 C10 H10A 108.8
C11 C10 H10B 108.8
C9 C10 H10B 108.8
H10A C10 H10B 107.7
C12 C11 C16 118.33(16)
C12 C11 C10 120.06(15)
C16 C11 C10 121.61(17)
C11 C12 C13 120.96(16)
C11 C12 C7 117.20(16)
C13 C12 C7 121.62(16)
C14 C13 C12 119.46(17)
C14 C13 H13 120.3
C12 C13 H13 120.3
O2 C14 C15 115.34(15)
O2 C14 C13 124.17(18)
C15 C14 C13 120.49(17)
C16 C15 C14 119.64(16)
C16 C15 H15 120.2
C14 C15 H15 120.2
O1 C16 C15 123.62(16)
O1 C16 C11 115.29(16)
C15 C16 C11 121.07(17)
O1 C17 H17A 109.5
O1 C17 H17B 109.5
H17A C17 H17B 109.5
O1 C17 H17C 109.5
H17A C17 H17C 109.5
H17B C17 H17C 109.5
O2 C18 H18A 109.5
O2 C18 H18B 109.5
H18A C18 H18B 109.5
O2 C18 H18C 109.5
H18A C18 H18C 109.5
H18B C18 H18C 109.5
S1 C19 H19A 109.5
S1 C19 H19B 109.5
H19A C19 H19B 109.5
S1 C19 H19C 109.5
H19A C19 H19C 109.5
H19B C19 H19C 109.5

loop_
_geom_bond_atom_site_label_1
_geom_bond_atom_site_label_2
_geom_bond_distance
S1 O4 1.4047(17)
S1 O3 1.4129(15)
S1 N1 1.6631(15)
S1 C19 1.739(2)
N1 C8 1.409(2)
N1 C1 1.411(2)
O1 C16 1.367(2)
O1 C17 1.419(2)
O2 C14 1.366(2)
O2 C18 1.416(3)
C1 C2 1.389(2)
C1 C6 1.400(2)
C2 C3 1.378(3)
C2 H2 0.9300
C3 C4 1.389(3)
C3 H3 0.9300
C4 C5 1.378(3)
C4 H4 0.9300
C5 C6 1.399(3)
C5 H5 0.9300
C6 C7 1.450(2)
C7 C8 1.357(2)
C7 C12 1.476(2)
C8 C9 1.488(2)
C9 C10 1.526(2)
C9 H9A 0.9700
C9 H9B 0.9700
C10 C11 1.505(3)
C10 H10A 0.9700
C10 H10B 0.9700
C11 C12 1.392(2)
C11 C16 1.400(2)
C12 C13 1.393(3)
C13 C14 1.387(2)
C13 H13 0.9300
C14 C15 1.385(3)
C15 C16 1.384(3)
C15 H15 0.9300
C17 H17A 0.9600
C17 H17B 0.9600
C17 H17C 0.9600
C18 H18A 0.9600
C18 H18B 0.9600
C18 H18C 0.9600
C19 H19A 0.9600
C19 H19B 0.9600
C19 H19C 0.9600

loop_
_geom_hbond_atom_site_label_D
_geom_hbond_atom_site_label_H
_geom_hbond_atom_site_label_A
_geom_hbond_distance_DH
_geom_hbond_distance_HA
_geom_hbond_distance_DA
_geom_hbond_angle_DHA
_geom_hbond_site_symmetry_A
C19 H19C O3 0.96 2.38 3.292(3) 158.7 1_565
C19 H19B O1 0.96 2.61 3.216(3) 121.4 7_565
C19 H19A O2 0.96 2.54 3.366(3) 143.9 3_455
C17 H17B O3 0.96 2.66 3.431(3) 138.0 7
C2 H2 O4 0.93 2.45 3.216(2) 140.3 4
C2 H2 O4 0.93 2.44 2.972(3) 116.4 .
C2 H2 O4 0.93 2.44 2.972(3) 116.4 .
C2 H2 O4 0.93 2.45 3.216(2) 140.3 4
C17 H17B O3 0.96 2.66 3.431(3) 138.0 7
C19 H19A O2 0.96 2.54 3.366(3) 143.9 3_455
C19 H19B O1 0.96 2.61 3.216(3) 121.4 7_565
C19 H19C O3 0.96 2.38 3.292(3) 158.7 1_565

loop_
_geom_torsion_atom_site_label_1
_geom_torsion_atom_site_label_2
_geom_torsion_atom_site_label_3
_geom_torsion_atom_site_label_4
_geom_torsion
O4 S1 N1 C8 143.97(16)
O3 S1 N1 C8 14.92(18)
C19 S1 N1 C8 -100.23(18)
O4 S1 N1 C1 -38.97(17)
O3 S1 N1 C1 -168.03(14)
C19 S1 N1 C1 76.83(17)
C8 N1 C1 C2 175.89(17)
S1 N1 C1 C2 -1.7(3)
C8 N1 C1 C6 -1.47(18)
S1 N1 C1 C6 -179.04(12)
C6 C1 C2 C3 -0.5(3)
N1 C1 C2 C3 -177.55(17)
C1 C2 C3 C4 0.7(3)
C2 C3 C4 C5 -0.2(3)
C3 C4 C5 C6 -0.5(3)
C4 C5 C6 C1 0.7(3)
C4 C5 C6 C7 177.63(19)
C2 C1 C6 C5 -0.2(3)
N1 C1 C6 C5 177.40(15)
C2 C1 C6 C7 -177.90(16)
N1 C1 C6 C7 -0.34(18)
C5 C6 C7 C8 -175.10(19)
C1 C6 C7 C8 2.09(19)
C5 C6 C7 C12 14.7(3)
C1 C6 C7 C12 -168.13(17)
C6 C7 C8 N1 -3.03(19)
C12 C7 C8 N1 168.44(15)
C6 C7 C8 C9 -177.36(16)
C12 C7 C8 C9 -5.9(3)
C1 N1 C8 C7 2.83(19)
S1 N1 C8 C7 -179.75(13)
C1 N1 C8 C9 177.04(16)
S1 N1 C8 C9 -5.5(3)
C7 C8 C9 C10 -23.3(2)
N1 C8 C9 C10 163.37(17)
C8 C9 C10 C11 42.6(2)
C9 C10 C11 C12 -37.3(3)
C9 C10 C11 C16 143.54(18)
C16 C11 C12 C13 1.3(3)
C10 C11 C12 C13 -177.93(17)
C16 C11 C12 C7 -173.48(16)
C10 C11 C12 C7 7.3(3)
C8 C7 C12 C11 15.1(2)
C6 C7 C12 C11 -175.60(17)
C8 C7 C12 C13 -159.60(17)
C6 C7 C12 C13 9.7(3)
C11 C12 C13 C14 0.7(3)
C7 C12 C13 C14 175.23(16)
C18 O2 C14 C15 173.41(18)
C18 O2 C14 C13 -7.0(3)
C12 C13 C14 O2 178.57(17)
C12 C13 C14 C15 -1.9(3)
O2 C14 C15 C16 -179.43(17)
C13 C14 C15 C16 1.0(3)
C17 O1 C16 C15 5.9(3)
C17 O1 C16 C11 -175.42(18)
C14 C15 C16 O1 179.70(17)
C14 C15 C16 C11 1.1(3)
C12 C11 C16 O1 179.09(16)
C10 C11 C16 O1 -1.7(3)
C12 C11 C16 C15 -2.2(3)
C10 C11 C16 C15 177.01(18)
